data_7220086
loop_
_publ_author_name
'Guo, Hongchao'
'Li, Zhen'
'Yu, Hao'
'Feng, Yalin'
'Hou, Zhanfeng'
'Zhang, Lei'
'Yang, Wenjun'
'Wu, Yang'
'Xiao, Yumei'

_publ_section_title
;
 Phosphine-catalyzed [4 + 3] Cycloaddition Reaction of Aromatic Azomethine
 Imines with Allenoates
;
_journal_name_full 'RSC Adv.'
_journal_paper_doi 10.1039/C5RA04374C
_journal_year 2015
_chemical_formula_moiety 'C28 H26 N2 O3'
_chemical_formula_sum 'C28 H26 N2 O3'
_chemical_formula_weight 438.51
_chemical_name_systematic
; 
 ? 
;
_space_group_IT_number 14
_symmetry_cell_setting monoclinic
_symmetry_space_group_name_Hall '-P 2yn'
_symmetry_space_group_name_H-M 'P 1 21/n 1'
_atom_sites_solution_hydrogens geom
_atom_sites_solution_primary direct
_atom_sites_solution_secondary difmap
_audit_creation_method SHELXL-97
_audit_update_record
;
2015-02-14 deposited with the CCDC.
2015-04-08 downloaded from the CCDC.
;
_cell_angle_alpha 90.00
_cell_angle_beta 117.10(3)
_cell_angle_gamma 90.00
_cell_formula_units_Z 4
_cell_length_a 9.4797(19)
_cell_length_b 27.330(6)
_cell_length_c 9.775(2)
_cell_measurement_reflns_used 7158
_cell_measurement_temperature 173(2)
_cell_measurement_theta_max 27.4774
_cell_measurement_theta_min 1.4902
_cell_volume 2254.5(10)
_computing_cell_refinement 'CrystalClear (Rigaku Inc., 2008)'
_computing_data_collection 'CrystalClear (Rigaku Inc., 2008)'
_computing_data_reduction 'CrystalClear (Rigaku Inc., 2008)'
_computing_molecular_graphics
;
 Mercury: visualization and analysis of crystal structures, C. F. Macrae,
 P. R. Edgington, P. McCabe, E. Pidcock, G. P. Shields, R. Taylor,
 M. Towler and J. van de Streek, J. Appl. Cryst., 39, 453-457, 2006.
;
_computing_publication_material 'SHELX-97 (Sheldrick, 2008)'
_computing_structure_refinement 'SHELX-97 (Sheldrick, 2008)'
_computing_structure_solution 'SHELX-97 (Sheldrick, 2008)'
_diffrn_ambient_temperature 173(2)
_diffrn_detector_area_resol_mean 28.5714
_diffrn_measured_fraction_theta_full 0.994
_diffrn_measured_fraction_theta_max 0.994
_diffrn_measurement_device_type 'Saturn724+ CCD'
_diffrn_measurement_method '\w scans at fixed \c = 45\%'
_diffrn_radiation_monochromator graphite
_diffrn_radiation_source 'fine-focus sealed tube'
_diffrn_radiation_type MoK\a
_diffrn_radiation_wavelength 0.71073
_diffrn_reflns_av_R_equivalents 0.0401
_diffrn_reflns_av_sigmaI/netI 0.0358
_diffrn_reflns_limit_h_max 12
_diffrn_reflns_limit_h_min -12
_diffrn_reflns_limit_k_max 35
_diffrn_reflns_limit_k_min -34
_diffrn_reflns_limit_l_max 12
_diffrn_reflns_limit_l_min -12
_diffrn_reflns_number 15051
_diffrn_reflns_theta_full 27.48
_diffrn_reflns_theta_max 27.48
_diffrn_reflns_theta_min 2.46
_exptl_absorpt_coefficient_mu 0.084
_exptl_absorpt_correction_T_max 1.0000
_exptl_absorpt_correction_T_min 0.6199
_exptl_absorpt_correction_type multi-scan
_exptl_absorpt_process_details 'CrystalClear (Rigaku Inc., 2008)'
_exptl_crystal_colour Colorless
_exptl_crystal_density_diffrn 1.292
_exptl_crystal_density_method 'not measured'
_exptl_crystal_description block
_exptl_crystal_F_000 928
_exptl_crystal_size_max 0.29
_exptl_crystal_size_mid 0.28
_exptl_crystal_size_min 0.25
_refine_diff_density_max 0.693
_refine_diff_density_min -0.334
_refine_diff_density_rms 0.088
_refine_ls_extinction_method none
_refine_ls_goodness_of_fit_ref 1.135
_refine_ls_hydrogen_treatment constr
_refine_ls_matrix_type full
_refine_ls_number_parameters 357
_refine_ls_number_reflns 5138
_refine_ls_number_restraints 568
_refine_ls_restrained_S_all 1.137
_refine_ls_R_factor_all 0.0938
_refine_ls_R_factor_gt 0.0823
_refine_ls_shift/su_max 0.009
_refine_ls_shift/su_mean 0.000
_refine_ls_structure_factor_coef Fsqd
_refine_ls_weighting_details 'calc w=1/[\s^2^(Fo^2^)+(0.1200P)^2^+1.2187P] where P=(Fo^2^+2Fc^2^)/3'
_refine_ls_weighting_scheme calc
_refine_ls_wR_factor_gt 0.2255
_refine_ls_wR_factor_ref 0.2419
_reflns_number_gt 4505
_reflns_number_total 5138
_reflns_threshold_expression >2sigma(I)
_cod_data_source_file c5ra04374c2.cif
_cod_data_source_block a
_cod_original_cell_volume 2254.6(8)
_cod_original_sg_symbol_H-M P2(1)/n
_cod_database_code 7220086

loop_
_symmetry_equiv_pos_as_xyz
'x, y, z'
'-x+1/2, y+1/2, -z+1/2'
'-x, -y, -z'
'x-1/2, -y-1/2, z-1/2'

loop_
_atom_site_label
_atom_site_type_symbol
_atom_site_fract_x
_atom_site_fract_y
_atom_site_fract_z
_atom_site_U_iso_or_equiv
_atom_site_adp_type
_atom_site_occupancy
_atom_site_symmetry_multiplicity
_atom_site_calc_flag
_atom_site_refinement_flags
_atom_site_disorder_assembly
_atom_site_disorder_group
O1 O 0.3632(2) 0.02018(7) 0.6050(2) 0.0446(5) Uani 1 1 d U A .
O2 O -0.0216(3) 0.18362(8) 0.5547(3) 0.0648(6) Uani 1 1 d U . .
O3 O 0.2417(3) 0.17809(8) 0.6468(3) 0.0628(6) Uani 1 1 d DU . .
N1 N 0.1241(2) 0.05699(7) 0.2246(2) 0.0323(4) Uani 1 1 d U A .
N2 N 0.2248(2) 0.05921(7) 0.3795(2) 0.0297(4) Uani 1 1 d U A .
C1 C 0.1827(3) 0.06232(8) 0.1177(2) 0.0303(5) Uani 1 1 d U . .
C2 C 0.3343(3) 0.04707(9) 0.1481(3) 0.0385(5) Uani 1 1 d U . .
H2 H 0.4045 0.0345 0.2465 0.046 Uiso 1 1 calc R . .
C3 C 0.3822(3) 0.05026(10) 0.0344(3) 0.0458(6) Uani 1 1 d U . .
H3 H 0.4856 0.0397 0.0553 0.055 Uiso 1 1 calc R . .
C4 C 0.2822(4) 0.06847(11) -0.1087(3) 0.0513(7) Uani 1 1 d U . .
H4 H 0.3149 0.0694 -0.1873 0.062 Uiso 1 1 calc R . .
C5 C 0.1347(4) 0.08531(10) -0.1369(3) 0.0454(6) Uani 1 1 d U . .
H5 H 0.0672 0.0985 -0.2352 0.054 Uiso 1 1 calc R . .
C6 C 0.0811(3) 0.08349(8) -0.0248(3) 0.0341(5) Uani 1 1 d U A .
C7 C -0.0706(3) 0.10396(9) -0.0466(3) 0.0402(6) Uani 1 1 d U . .
C8 C -0.1636(18) 0.1405(7) -0.1546(19) 0.048(2) Uani 0.56(2) 1 d PU A 1
H8 H -0.1089 0.1570 -0.2018 0.058 Uiso 0.56(2) 1 calc PR A 1
C9 C -0.2904(14) 0.1539(4) -0.1953(14) 0.057(2) Uani 0.56(2) 1 d PU A 1
H9 H -0.3428 0.1742 -0.2829 0.068 Uiso 0.56(2) 1 calc PR A 1
C10 C -0.3633(11) 0.1379(3) -0.1064(15) 0.0540(19) Uani 0.56(2) 1 d PU A 1
H10 H -0.4658 0.1493 -0.1270 0.065 Uiso 0.56(2) 1 calc PR A 1
C11 C -0.2825(13) 0.1054(4) 0.0117(14) 0.0469(19) Uani 0.56(2) 1 d PU A 1
H11 H -0.3343 0.0937 0.0687 0.056 Uiso 0.56(2) 1 calc PR A 1
C12 C -0.1345(3) 0.08912(9) 0.0512(3) 0.0386(5) Uani 1 1 d U A .
C13 C -0.0471(3) 0.05026(9) 0.1698(3) 0.0340(5) Uani 1 1 d U . .
H13 H -0.0766 0.0178 0.1171 0.041 Uiso 1 1 calc R A .
C14 C -0.0852(3) 0.04872(10) 0.3058(3) 0.0405(6) Uani 1 1 d U A .
H14B H -0.1995 0.0415 0.2665 0.049 Uiso 1 1 calc R . .
H14A H -0.0254 0.0214 0.3741 0.049 Uiso 1 1 calc R . .
C15 C -0.0477(3) 0.09482(10) 0.3997(3) 0.0432(6) Uani 1 1 d U . .
H15 H -0.1319 0.1080 0.4152 0.052 Uiso 1 1 calc R A .
C16 C 0.0882(3) 0.11957(9) 0.4639(3) 0.0378(5) Uani 1 1 d U A .
C17 C 0.2394(3) 0.10703(8) 0.4543(3) 0.0323(5) Uani 1 1 d U . .
H17 H 0.3265 0.1044 0.5618 0.039 Uiso 1 1 calc R A .
C18 C 0.2864(3) 0.01758(8) 0.4657(3) 0.0318(5) Uani 1 1 d U . .
C19 C 0.2565(3) -0.02991(9) 0.3809(3) 0.0425(6) Uani 1 1 d U A .
H19A H 0.1457 -0.0313 0.3023 0.064 Uiso 1 1 calc R . .
H19C H 0.2782 -0.0571 0.4532 0.064 Uiso 1 1 calc R . .
H19B H 0.3262 -0.0325 0.3318 0.064 Uiso 1 1 calc R . .
C20 C 0.2873(3) 0.14590(8) 0.3722(3) 0.0369(5) Uani 1 1 d U A .
C21 C 0.1782(3) 0.17544(9) 0.2609(3) 0.0422(6) Uani 1 1 d U . .
H21 H 0.0694 0.1727 0.2368 0.051 Uiso 1 1 calc R A .
C22 C 0.2243(5) 0.20944(11) 0.1825(4) 0.0610(8) Uani 1 1 d U A .
H22 H 0.1470 0.2293 0.1045 0.073 Uiso 1 1 calc R . .
C23 C 0.3813(5) 0.21421(14) 0.2181(5) 0.0775(11) Uani 1 1 d U . .
H23 H 0.4134 0.2374 0.1655 0.093 Uiso 1 1 calc R A .
C24 C 0.4924(5) 0.18503(14) 0.3311(5) 0.0754(10) Uani 1 1 d U A .
H24 H 0.6013 0.1884 0.3565 0.091 Uiso 1 1 calc R . .
C25 C 0.4462(4) 0.15074(11) 0.4080(4) 0.0573(8) Uani 1 1 d U . .
H25 H 0.5234 0.1306 0.4850 0.069 Uiso 1 1 calc R A .
C26 C 0.0926(4) 0.16380(10) 0.5566(3) 0.0458(6) Uani 1 1 d U A .
C27 C 0.2727(11) 0.2242(3) 0.7358(9) 0.0573(16) Uani 0.627(10) 1 d PDU B 1
H27A H 0.2021 0.2252 0.7854 0.069 Uiso 0.627(10) 1 calc PR B 1
H27B H 0.3832 0.2234 0.8185 0.069 Uiso 0.627(10) 1 calc PR B 1
C28 C 0.2509(8) 0.2676(2) 0.6504(8) 0.0694(18) Uani 0.627(10) 1 d PDU B 1
H28B H 0.1399 0.2702 0.5729 0.104 Uiso 0.627(10) 1 calc PR B 1
H28A H 0.3191 0.2670 0.5993 0.104 Uiso 0.627(10) 1 calc PR B 1
H28C H 0.2787 0.2959 0.7196 0.104 Uiso 0.627(10) 1 calc PR B 1
C27A C 0.2472(19) 0.2136(5) 0.7632(18) 0.073(3) Uani 0.373(10) 1 d PDU B 2
H27D H 0.3053 0.2011 0.8696 0.087 Uiso 0.373(10) 1 calc PR B 2
H27C H 0.1411 0.2256 0.7434 0.087 Uiso 0.373(10) 1 calc PR B 2
C28A C 0.3441(17) 0.2520(5) 0.7224(16) 0.085(3) Uani 0.373(10) 1 d PDU B 2
H28D H 0.2954 0.2564 0.6107 0.128 Uiso 0.373(10) 1 calc PR B 2
H28E H 0.4533 0.2404 0.7595 0.128 Uiso 0.373(10) 1 calc PR B 2
H28F H 0.3444 0.2833 0.7714 0.128 Uiso 0.373(10) 1 calc PR B 2
C11A C -0.2722(16) 0.1124(5) 0.0550(16) 0.043(2) Uani 0.44(2) 1 d PU A 2
H11A H -0.3044 0.1037 0.1307 0.052 Uiso 0.44(2) 1 calc PR A 2
C10A C -0.3525(14) 0.1471(5) -0.0538(18) 0.056(2) Uani 0.44(2) 1 d PU A 2
H10A H -0.4465 0.1611 -0.0588 0.067 Uiso 0.44(2) 1 calc PR A 2
C9A C -0.2982(17) 0.1620(6) -0.1568(17) 0.055(2) Uani 0.44(2) 1 d PU A 2
H9A H -0.3537 0.1876 -0.2264 0.067 Uiso 0.44(2) 1 calc PR A 2
C8A C -0.138(2) 0.1373(9) -0.167(3) 0.046(3) Uani 0.44(2) 1 d PU A 2
H8A H -0.1014 0.1448 -0.2403 0.055 Uiso 0.44(2) 1 calc PR A 2

loop_
_atom_site_aniso_label
_atom_site_aniso_U_11
_atom_site_aniso_U_22
_atom_site_aniso_U_33
_atom_site_aniso_U_23
_atom_site_aniso_U_13
_atom_site_aniso_U_12
O1 0.0518(10) 0.0441(10) 0.0313(9) 0.0098(7) 0.0132(8) 0.0069(8)
O2 0.0770(15) 0.0542(13) 0.0835(16) -0.0105(11) 0.0542(13) 0.0123(11)
O3 0.0712(14) 0.0559(13) 0.0565(13) -0.0178(10) 0.0249(11) 0.0126(11)
N1 0.0279(9) 0.0448(11) 0.0253(9) 0.0028(7) 0.0133(7) 0.0004(8)
N2 0.0340(9) 0.0288(9) 0.0245(9) 0.0030(7) 0.0117(7) 0.0030(7)
C1 0.0341(10) 0.0315(11) 0.0270(10) -0.0022(8) 0.0153(9) -0.0033(9)
C2 0.0365(12) 0.0414(13) 0.0401(13) -0.0011(10) 0.0198(10) -0.0020(10)
C3 0.0488(14) 0.0452(14) 0.0570(16) -0.0111(12) 0.0361(13) -0.0084(11)
C4 0.0708(18) 0.0524(15) 0.0482(15) -0.0111(12) 0.0424(14) -0.0202(14)
C5 0.0626(16) 0.0443(14) 0.0307(12) -0.0014(10) 0.0225(11) -0.0152(12)
C6 0.0409(12) 0.0303(11) 0.0280(11) 0.0002(8) 0.0132(9) -0.0063(9)
C7 0.0400(12) 0.0338(12) 0.0364(12) 0.0041(9) 0.0083(10) -0.0035(10)
C8 0.053(4) 0.041(3) 0.044(3) 0.014(3) 0.017(3) 0.005(3)
C9 0.060(3) 0.042(3) 0.051(4) 0.004(3) 0.010(3) 0.015(3)
C10 0.042(2) 0.044(3) 0.059(4) -0.003(3) 0.008(3) 0.012(2)
C11 0.037(3) 0.043(3) 0.056(4) -0.001(3) 0.017(3) -0.001(2)
C12 0.0304(10) 0.0330(11) 0.0460(13) 0.0043(9) 0.0118(10) -0.0010(9)
C13 0.0298(10) 0.0336(11) 0.0382(12) 0.0043(9) 0.0151(9) -0.0027(9)
C14 0.0389(12) 0.0389(13) 0.0517(14) 0.0044(10) 0.0274(11) -0.0023(10)
C15 0.0522(14) 0.0409(13) 0.0539(15) 0.0056(11) 0.0394(12) 0.0043(11)
C16 0.0529(14) 0.0338(12) 0.0387(12) 0.0077(9) 0.0313(11) 0.0066(10)
C17 0.0400(11) 0.0277(10) 0.0313(11) 0.0004(8) 0.0180(9) 0.0010(9)
C18 0.0324(10) 0.0313(11) 0.0342(11) 0.0073(8) 0.0173(9) 0.0042(8)
C19 0.0416(13) 0.0303(12) 0.0544(15) 0.0009(10) 0.0209(12) 0.0018(10)
C20 0.0464(13) 0.0280(11) 0.0443(13) -0.0023(9) 0.0276(11) -0.0019(9)
C21 0.0539(14) 0.0321(12) 0.0451(14) 0.0036(10) 0.0264(12) -0.0016(10)
C22 0.083(2) 0.0414(15) 0.0683(19) 0.0131(13) 0.0435(17) -0.0035(14)
C23 0.092(2) 0.0572(19) 0.107(3) 0.0146(18) 0.066(2) -0.0126(18)
C24 0.0648(19) 0.064(2) 0.114(3) 0.0131(19) 0.055(2) -0.0121(16)
C25 0.0512(15) 0.0451(15) 0.083(2) 0.0059(14) 0.0375(15) -0.0009(12)
C26 0.0668(17) 0.0386(13) 0.0444(14) 0.0050(10) 0.0361(13) 0.0094(12)
C27 0.072(3) 0.048(3) 0.060(3) -0.016(2) 0.037(2) -0.001(2)
C28 0.071(3) 0.060(3) 0.076(4) -0.016(3) 0.033(3) -0.004(3)
C27A 0.066(4) 0.065(5) 0.077(5) -0.018(4) 0.023(4) 0.014(4)
C28A 0.088(5) 0.065(4) 0.079(5) -0.012(4) 0.017(4) 0.003(4)
C11A 0.032(3) 0.047(4) 0.049(4) 0.005(3) 0.017(3) 0.008(3)
C10A 0.043(3) 0.058(4) 0.055(4) 0.004(3) 0.012(3) 0.019(3)
C9A 0.055(3) 0.049(4) 0.052(4) 0.012(3) 0.015(3) 0.020(3)
C8A 0.046(4) 0.036(4) 0.049(4) 0.007(3) 0.015(3) 0.003(4)

loop_
_atom_type_symbol
_atom_type_description
_atom_type_scat_dispersion_real
_atom_type_scat_dispersion_imag
_atom_type_scat_source
C C 0.0033 0.0016 'International Tables Vol C Tables 4.2.6.8 and 6.1.1.4'
H H 0.0000 0.0000 'International Tables Vol C Tables 4.2.6.8 and 6.1.1.4'
N N 0.0061 0.0033 'International Tables Vol C Tables 4.2.6.8 and 6.1.1.4'
O O 0.0106 0.0060 'International Tables Vol C Tables 4.2.6.8 and 6.1.1.4'

loop_
_geom_angle_atom_site_label_1
_geom_angle_atom_site_label_2
_geom_angle_atom_site_label_3
_geom_angle
C26 O3 C27A 110.8(6)
C26 O3 C27 120.1(4)
C27A O3 C27 20.3(6)
N2 N1 C1 120.41(18)
N2 N1 C13 120.26(17)
C1 N1 C13 119.30(18)
N1 N2 C18 121.70(19)
N1 N2 C17 116.55(17)
C18 N2 C17 120.76(18)
C2 C1 N1 122.2(2)
C2 C1 C6 120.6(2)
N1 C1 C6 117.2(2)
C3 C2 C1 119.6(2)
C3 C2 H2 120.2
C1 C2 H2 120.2
C4 C3 C2 121.0(3)
C4 C3 H3 119.5
C2 C3 H3 119.5
C5 C4 C3 119.4(2)
C5 C4 H4 120.3
C3 C4 H4 120.3
C4 C5 C6 121.9(2)
C4 C5 H5 119.1
C6 C5 H5 119.1
C5 C6 C1 117.3(2)
C5 C6 C7 123.6(2)
C1 C6 C7 119.0(2)
C8A C7 C12 126.2(9)
C8A C7 C8 13.4(13)
C12 C7 C8 113.1(7)
C8A C7 C6 114.5(9)
C12 C7 C6 119.3(2)
C8 C7 C6 127.5(7)
C9 C8 C7 132.8(18)
C9 C8 H8 113.6
C7 C8 H8 113.6
C8 C9 C10 115.0(14)
C8 C9 H9 122.5
C10 C9 H9 122.5
C11 C10 C9 118.4(8)
C11 C10 H10 120.8
C9 C10 H10 120.8
C12 C11 C10 124.0(9)
C12 C11 H11 118.0
C10 C11 H11 118.0
C11 C12 C7 115.1(6)
C11 C12 C11A 17.1(5)
C7 C12 C11A 123.8(6)
C11 C12 C13 125.9(6)
C7 C12 C13 118.0(2)
C11A C12 C13 117.9(6)
N1 C13 C12 108.67(18)
N1 C13 C14 110.19(19)
C12 C13 C14 115.0(2)
N1 C13 H13 107.6
C12 C13 H13 107.6
C14 C13 H13 107.6
C15 C14 C13 115.1(2)
C15 C14 H14B 108.5
C13 C14 H14B 108.5
C15 C14 H14A 108.5
C13 C14 H14A 108.5
H14B C14 H14A 107.5
C16 C15 C14 128.5(2)
C16 C15 H15 115.7
C14 C15 H15 115.7
C15 C16 C26 116.7(2)
C15 C16 C17 126.4(2)
C26 C16 C17 116.9(2)
N2 C17 C16 110.67(19)
N2 C17 C20 109.95(18)
C16 C17 C20 113.11(19)
N2 C17 H17 107.6
C16 C17 H17 107.6
C20 C17 H17 107.6
O1 C18 N2 120.4(2)
O1 C18 C19 122.4(2)
N2 C18 C19 117.2(2)
C18 C19 H19A 109.5
C18 C19 H19C 109.5
H19A C19 H19C 109.5
C18 C19 H19B 109.5
H19A C19 H19B 109.5
H19C C19 H19B 109.5
C21 C20 C25 118.9(2)
C21 C20 C17 122.1(2)
C25 C20 C17 119.0(2)
C20 C21 C22 121.1(3)
C20 C21 H21 119.5
C22 C21 H21 119.5
C23 C22 C21 119.9(3)
C23 C22 H22 120.0
C21 C22 H22 120.0
C22 C23 C24 119.5(3)
C22 C23 H23 120.3
C24 C23 H23 120.3
C23 C24 C25 120.6(3)
C23 C24 H24 119.7
C25 C24 H24 119.7
C20 C25 C24 120.0(3)
C20 C25 H25 120.0
C24 C25 H25 120.0
O2 C26 O3 123.5(3)
O2 C26 C16 125.2(3)
O3 C26 C16 111.3(2)
C28 C27 O3 115.6(5)
C28 C27 H27A 108.4
O3 C27 H27A 108.4
C28 C27 H27B 108.4
O3 C27 H27B 108.4
H27A C27 H27B 107.5
O3 C27A C28A 93.6(9)
O3 C27A H27D 113.0
C28A C27A H27D 113.0
O3 C27A H27C 113.0
C28A C27A H27C 113.0
H27D C27A H27C 110.4
C27A C28A H28D 109.5
C27A C28A H28E 109.5
H28D C28A H28E 109.5
C27A C28A H28F 109.5
H28D C28A H28F 109.5
H28E C28A H28F 109.5
C10A C11A C12 117.8(10)
C10A C11A H11A 121.1
C12 C11A H11A 121.1
C11A C10A C9A 120.6(10)
C11A C10A H10A 119.7
C9A C10A H10A 119.7
C10A C9A C8A 124.2(13)
C10A C9A H9A 117.9
C8A C9A H9A 117.9
C7 C8A C9A 106.7(16)
C7 C8A H8A 126.6
C9A C8A H8A 126.6

loop_
_geom_bond_atom_site_label_1
_geom_bond_atom_site_label_2
_geom_bond_distance
O1 C18 1.219(3)
O2 C26 1.203(3)
O3 C26 1.339(4)
O3 C27A 1.478(13)
O3 C27 1.482(7)
N1 N2 1.375(3)
N1 C1 1.397(3)
N1 C13 1.471(3)
N2 C18 1.377(3)
N2 C17 1.473(3)
C1 C2 1.392(3)
C1 C6 1.407(3)
C2 C3 1.381(4)
C2 H2 0.9500
C3 C4 1.377(4)
C3 H3 0.9500
C4 C5 1.375(4)
C4 H4 0.9500
C5 C6 1.404(3)
C5 H5 0.9500
C6 C7 1.465(4)
C7 C8A 1.39(2)
C7 C12 1.404(4)
C7 C8 1.429(18)
C8 C9 1.14(2)
C8 H8 0.9500
C9 C10 1.403(15)
C9 H9 0.9500
C10 C11 1.380(12)
C10 H10 0.9500
C11 C12 1.350(12)
C11 H11 0.9500
C12 C11A 1.468(14)
C12 C13 1.511(3)
C13 C14 1.530(3)
C13 H13 1.0000
C14 C15 1.502(4)
C14 H14B 0.9900
C14 H14A 0.9900
C15 C16 1.332(4)
C15 H15 0.9500
C16 C26 1.500(4)
C16 C17 1.518(3)
C17 C20 1.520(3)
C17 H17 1.0000
C18 C19 1.496(3)
C19 H19A 0.9800
C19 H19C 0.9800
C19 H19B 0.9800
C20 C21 1.371(4)
C20 C25 1.389(4)
C21 C22 1.395(4)
C21 H21 0.9500
C22 C23 1.372(5)
C22 H22 0.9500
C23 C24 1.380(6)
C23 H23 0.9500
C24 C25 1.391(5)
C24 H24 0.9500
C25 H25 0.9500
C27 C28 1.412(9)
C27 H27A 0.9900
C27 H27B 0.9900
C28 H28B 0.9800
C28 H28A 0.9800
C28 H28C 0.9800
C27A C28A 1.562(15)
C27A H27D 0.9900
C27A H27C 0.9900
C28A H28D 0.9800
C28A H28E 0.9800
C28A H28F 0.9800
C11A C10A 1.368(15)
C11A H11A 0.9500
C10A C9A 1.384(18)
C10A H10A 0.9500
C9A C8A 1.71(3)
C9A H9A 0.9500
C8A H8A 0.9500

loop_
_geom_torsion_atom_site_label_1
_geom_torsion_atom_site_label_2
_geom_torsion_atom_site_label_3
_geom_torsion_atom_site_label_4
_geom_torsion
C1 N1 N2 C18 -95.9(3)
C13 N1 N2 C18 85.7(3)
C1 N1 N2 C17 95.4(2)
C13 N1 N2 C17 -82.9(2)
N2 N1 C1 C2 31.4(3)
C13 N1 C1 C2 -150.2(2)
N2 N1 C1 C6 -149.2(2)
C13 N1 C1 C6 29.2(3)
N1 C1 C2 C3 175.7(2)
C6 C1 C2 C3 -3.6(4)
C1 C2 C3 C4 0.2(4)
C2 C3 C4 C5 2.3(4)
C3 C4 C5 C6 -1.5(4)
C4 C5 C6 C1 -1.8(4)
C4 C5 C6 C7 175.8(2)
C2 C1 C6 C5 4.3(3)
N1 C1 C6 C5 -175.0(2)
C2 C1 C6 C7 -173.4(2)
N1 C1 C6 C7 7.3(3)
C5 C6 C7 C8A -17.5(10)
C1 C6 C7 C8A 160.0(10)
C5 C6 C7 C12 162.5(2)
C1 C6 C7 C12 -19.9(3)
C5 C6 C7 C8 -20.9(10)
C1 C6 C7 C8 156.7(9)
C8A C7 C8 C9 154(9)
C12 C7 C8 C9 -16(3)
C6 C7 C8 C9 167.3(17)
C7 C8 C9 C10 13(3)
C8 C9 C10 C11 -4.9(16)
C9 C10 C11 C12 2.5(11)
C10 C11 C12 C7 -5.9(10)
C10 C11 C12 C11A 118(4)
C10 C11 C12 C13 -174.2(5)
C8A C7 C12 C11 7.4(13)
C8 C7 C12 C11 10.3(10)
C6 C7 C12 C11 -172.6(6)
C8A C7 C12 C11A -9.5(14)
C8 C7 C12 C11A -6.6(11)
C6 C7 C12 C11A 170.4(7)
C8A C7 C12 C13 176.7(11)
C8 C7 C12 C13 179.6(8)
C6 C7 C12 C13 -3.4(3)
N2 N1 C13 C12 129.0(2)
C1 N1 C13 C12 -49.4(3)
N2 N1 C13 C14 2.2(3)
C1 N1 C13 C14 -176.2(2)
C11 C12 C13 N1 -157.0(7)
C7 C12 C13 N1 35.0(3)
C11A C12 C13 N1 -139.1(7)
C11 C12 C13 C14 -32.9(7)
C7 C12 C13 C14 159.1(2)
C11A C12 C13 C14 -15.1(7)
N1 C13 C14 C15 62.8(3)
C12 C13 C14 C15 -60.4(3)
C13 C14 C15 C16 -52.8(4)
C14 C15 C16 C26 -177.9(2)
C14 C15 C16 C17 1.2(4)
N1 N2 C17 C16 70.4(2)
C18 N2 C17 C16 -98.4(2)
N1 N2 C17 C20 -55.3(2)
C18 N2 C17 C20 135.9(2)
C15 C16 C17 N2 -7.4(3)
C26 C16 C17 N2 171.71(19)
C15 C16 C17 C20 116.5(3)
C26 C16 C17 C20 -64.4(3)
N1 N2 C18 O1 -173.1(2)
C17 N2 C18 O1 -4.9(3)
N1 N2 C18 C19 7.7(3)
C17 N2 C18 C19 175.9(2)
N2 C17 C20 C21 95.8(3)
C16 C17 C20 C21 -28.5(3)
N2 C17 C20 C25 -82.3(3)
C16 C17 C20 C25 153.4(3)
C25 C20 C21 C22 0.9(4)
C17 C20 C21 C22 -177.2(3)
C20 C21 C22 C23 -1.0(5)
C21 C22 C23 C24 0.4(6)
C22 C23 C24 C25 0.4(7)
C21 C20 C25 C24 -0.1(5)
C17 C20 C25 C24 178.1(3)
C23 C24 C25 C20 -0.5(6)
C27A O3 C26 O2 11.8(8)
C27 O3 C26 O2 -8.3(5)
C27A O3 C26 C16 -166.4(7)
C27 O3 C26 C16 173.5(4)
C15 C16 C26 O2 -14.3(4)
C17 C16 C26 O2 166.5(3)
C15 C16 C26 O3 163.8(2)
C17 C16 C26 O3 -15.3(3)
C26 O3 C27 C28 -76.2(8)
C27A O3 C27 C28 -144(3)
C26 O3 C27A C28A -127.9(8)
C27 O3 C27A C28A -6(2)
C11 C12 C11A C10A -57(3)
C7 C12 C11A C10A 7.1(12)
C13 C12 C11A C10A -179.1(7)
C12 C11A C10A C9A -4.5(15)
C11A C10A C9A C8A 3.8(19)
C12 C7 C8A C9A 7.4(18)
C8 C7 C8A C9A -4(6)
C6 C7 C8A C9A -172.6(9)
C10A C9A C8A C7 -5(2)
